data_7206818
loop_
_publ_author_name
'Xiong, Shunshun'
'Li, Shujuan'
'Wang, Sujing'
'Wang, Zhiyong'

_publ_section_title
;
 Multi-functional metal--organic frameworks based on H4mdip: Crystal
 structure, photoluminescence, selective ion-exchange and catalysis
;
_journal_issue 24
_journal_name_full CrystEngComm
_journal_page_first 7236
_journal_paper_doi 10.1039/c1ce05751k
_journal_volume 13
_journal_year 2011
_chemical_formula_sum 'C41 H28 N4 O8 Zn2'
_chemical_formula_weight 835.41
_chemical_name_systematic
;
?
;
_space_group_IT_number 41
_symmetry_cell_setting orthorhombic
_symmetry_space_group_name_Hall 'A 2 -2ab'
_symmetry_space_group_name_H-M 'A b a 2'
_atom_sites_solution_hydrogens geom
_atom_sites_solution_primary direct
_atom_sites_solution_secondary difmap
_audit_creation_method SHELXL-97
_cell_angle_alpha 90.000(5)
_cell_angle_beta 90.000(5)
_cell_angle_gamma 90.000(5)
_cell_formula_units_Z 4
_cell_length_a 14.687(5)
_cell_length_b 18.524(5)
_cell_length_c 16.622(5)
_cell_measurement_temperature 200(2)
_cell_volume 4522(2)
_computing_structure_refinement 'SHELXL-97 (Sheldrick, 1997)'
_diffrn_ambient_temperature 200(2)
_diffrn_measured_fraction_theta_full 0.987
_diffrn_measured_fraction_theta_max 0.987
_diffrn_radiation_monochromator graphite
_diffrn_radiation_source 'fine-focus sealed tube'
_diffrn_radiation_type MoK\a
_diffrn_radiation_wavelength 0.71073
_diffrn_reflns_av_R_equivalents 0.0239
_diffrn_reflns_av_sigmaI/netI 0.0339
_diffrn_reflns_limit_h_max 16
_diffrn_reflns_limit_h_min -16
_diffrn_reflns_limit_k_max 21
_diffrn_reflns_limit_k_min -16
_diffrn_reflns_limit_l_max 18
_diffrn_reflns_limit_l_min -11
_diffrn_reflns_number 5393
_diffrn_reflns_theta_full 24.14
_diffrn_reflns_theta_max 24.14
_diffrn_reflns_theta_min 2.15
_exptl_absorpt_coefficient_mu 1.110
_exptl_absorpt_correction_T_max 0.8601
_exptl_absorpt_correction_T_min 0.7463
_exptl_absorpt_correction_type multi-scan
_exptl_crystal_colour colorless
_exptl_crystal_density_diffrn 1.227
_exptl_crystal_density_method 'not measured'
_exptl_crystal_description lamellar
_exptl_crystal_F_000 1704
_exptl_crystal_size_max 0.28
_exptl_crystal_size_mid 0.22
_exptl_crystal_size_min 0.14
_platon_squeeze_details
;
;
_refine_diff_density_max 0.348
_refine_diff_density_min -0.290
_refine_diff_density_rms 0.066
_refine_ls_abs_structure_details 'Flack H D (1983), Acta Cryst. A39, 876-881'
_refine_ls_abs_structure_Flack 0.69(3)
_refine_ls_extinction_method none
_refine_ls_goodness_of_fit_ref 1.040
_refine_ls_hydrogen_treatment constr
_refine_ls_matrix_type full
_refine_ls_number_parameters 250
_refine_ls_number_reflns 2564
_refine_ls_number_restraints 1
_refine_ls_restrained_S_all 1.039
_refine_ls_R_factor_all 0.0490
_refine_ls_R_factor_gt 0.0425
_refine_ls_shift/su_max 0.001
_refine_ls_shift/su_mean 0.000
_refine_ls_structure_factor_coef Fsqd
_refine_ls_weighting_details 'calc w=1/[\s^2^(Fo^2^)+(0.0752P)^2^+0.0000P] where P=(Fo^2^+2Fc^2^)/3'
_refine_ls_weighting_scheme calc
_refine_ls_wR_factor_gt 0.1106
_refine_ls_wR_factor_ref 0.1159
_reflns_number_gt 2159
_reflns_number_total 2564
_reflns_threshold_expression >2sigma(I)
_cod_data_source_file c1ce05751k.txt
_cod_data_source_block x0530
_cod_original_sg_symbol_H-M Aba2
_cod_database_code 7206818

loop_
_symmetry_equiv_pos_as_xyz
'x, y, z'
'-x, -y, z'
'-x+1/2, y+1/2, z'
'x+1/2, -y+1/2, z'
'x, y+1/2, z+1/2'
'-x, -y+1/2, z+1/2'
'-x+1/2, y+1, z+1/2'
'x+1/2, -y+1, z+1/2'

loop_
_atom_site_label
_atom_site_type_symbol
_atom_site_fract_x
_atom_site_fract_y
_atom_site_fract_z
_atom_site_U_iso_or_equiv
_atom_site_adp_type
_atom_site_occupancy
_atom_site_symmetry_multiplicity
_atom_site_calc_flag
_atom_site_refinement_flags
Zn1 Zn 0.60108(3) 0.82950(3) 0.87759(6) 0.0609(2) Uani 1 1 d .
O2 O 0.6279(2) 0.9619(2) 0.8704(4) 0.0875(13) Uani 1 1 d .
O3 O 0.8915(2) 1.2267(2) 0.8981(3) 0.0689(13) Uani 1 1 d .
N2 N 0.4897(3) 0.8392(2) 0.9536(3) 0.0562(11) Uani 1 1 d .
N1 N -0.0324(3) 0.8402(2) 1.2706(3) 0.0524(10) Uani 1 1 d .
C17 C 0.1032(3) 0.8339(3) 1.1542(4) 0.0589(14) Uani 1 1 d .
C5 C 1.0000 1.0000 1.0374(5) 0.0572(18) Uani 1 2 d S
H5A H 0.9836 0.9588 1.0724 0.069 Uiso 0.50 1 calc PR
H5B H 1.0164 1.0412 1.0724 0.069 Uiso 0.50 1 calc PR
O1 O 0.7088(2) 0.8773(2) 0.9248(3) 0.0821(13) Uani 1 1 d .
O4 O 0.7928(3) 1.1953(3) 0.8049(3) 0.0974(16) Uani 1 1 d .
C6 C 0.9187(3) 1.0203(3) 0.9864(3) 0.0490(12) Uani 1 1 d .
C4 C 0.8475(3) 0.9725(3) 0.9717(4) 0.0598(13) Uani 1 1 d .
H4 H 0.8486 0.9257 0.9952 0.072 Uiso 1 1 calc R
C8 C 0.8429(3) 1.1086(3) 0.8991(3) 0.0485(12) Uani 1 1 d .
C15 C 0.2590(4) 0.8533(3) 1.1081(4) 0.0701(16) Uani 1 1 d .
H15 H 0.2666 0.8832 1.1541 0.084 Uiso 1 1 calc R
C16 C 0.1796(4) 0.8236(3) 1.0991(3) 0.0634(15) Uani 1 1 d .
H16 H 0.1705 0.7933 1.0538 0.076 Uiso 1 1 calc R
C21 C 0.0305(4) 0.7857(4) 1.1526(4) 0.0679(15) Uani 1 1 d .
H21 H 0.0258 0.7506 1.1110 0.081 Uiso 1 1 calc R
C19 C 0.0314(4) 0.8879(3) 1.2667(4) 0.0605(15) Uani 1 1 d .
H19 H 0.0310 0.9255 1.3056 0.073 Uiso 1 1 calc R
C18 C 0.1003(3) 0.8884(4) 1.2101(4) 0.0579(15) Uani 1 1 d .
H18 H 0.1447 0.9257 1.2099 0.069 Uiso 1 1 calc R
C9 C 0.8396(3) 1.1817(3) 0.8645(5) 0.0615(15) Uani 1 1 d .
C2 C 0.7737(3) 0.9929(3) 0.9220(3) 0.0574(13) Uani 1 1 d .
C11 C 0.3464(3) 0.7919(3) 0.9954(3) 0.0609(14) Uani 1 1 d .
H11 H 0.3000 0.7567 0.9886 0.073 Uiso 1 1 calc R
C12 C 0.3381(4) 0.8458(3) 1.0552(4) 0.0630(15) Uani 1 1 d .
C1 C 0.6956(3) 0.9411(3) 0.9031(4) 0.0613(15) Uani 1 1 d .
C3 C 0.7736(3) 1.0596(2) 0.8857(4) 0.0539(12) Uani 1 1 d .
H3 H 0.7250 1.0722 0.8507 0.065 Uiso 1 1 calc R
C20 C -0.0350(3) 0.7896(4) 1.2128(4) 0.0681(15) Uani 1 1 d .
H20 H -0.0832 0.7554 1.2131 0.082 Uiso 1 1 calc R
C7 C 0.9147(3) 1.0872(3) 0.9497(3) 0.0495(12) Uani 1 1 d .
H7 H 0.9629 1.1204 0.9592 0.059 Uiso 1 1 calc R
C13 C 0.4092(5) 0.8948(5) 1.0603(5) 0.089(3) Uani 1 1 d .
H13 H 0.4077 0.9311 1.1006 0.107 Uiso 1 1 calc R
C14 C 0.4814(4) 0.8920(4) 1.0083(5) 0.0757(19) Uani 1 1 d .
H14 H 0.5268 0.9284 1.0111 0.091 Uiso 1 1 calc R
C10 C 0.4209(4) 0.7911(3) 0.9483(4) 0.0626(14) Uani 1 1 d .
H10 H 0.4254 0.7542 0.9088 0.075 Uiso 1 1 calc R

loop_
_atom_site_aniso_label
_atom_site_aniso_U_11
_atom_site_aniso_U_22
_atom_site_aniso_U_33
_atom_site_aniso_U_23
_atom_site_aniso_U_13
_atom_site_aniso_U_12
Zn1 0.0513(3) 0.0591(3) 0.0723(4) 0.0042(4) -0.0053(4) -0.0055(2)
O2 0.0530(19) 0.095(3) 0.115(4) 0.006(4) -0.019(3) -0.0269(19)
O3 0.0597(18) 0.0525(19) 0.095(4) 0.008(2) -0.013(2) 0.0000(16)
N2 0.048(2) 0.062(3) 0.059(3) 0.003(2) 0.001(2) -0.005(2)
N1 0.048(2) 0.058(3) 0.051(2) 0.001(2) -0.001(2) 0.003(2)
C17 0.053(3) 0.075(4) 0.048(3) 0.006(3) -0.003(2) 0.011(3)
C5 0.061(4) 0.049(4) 0.061(5) 0.000 0.000 0.002(3)
O1 0.0477(19) 0.074(3) 0.125(4) -0.014(3) 0.000(2) -0.0100(19)
O4 0.089(3) 0.110(4) 0.092(3) 0.039(3) -0.040(3) -0.015(3)
C6 0.027(2) 0.055(3) 0.065(3) -0.007(3) 0.005(2) 0.004(2)
C4 0.047(3) 0.058(3) 0.075(3) -0.001(3) 0.014(3) 0.005(2)
C8 0.039(2) 0.052(3) 0.055(3) -0.003(2) 0.003(2) 0.0063(19)
C15 0.061(4) 0.085(4) 0.063(4) -0.005(3) 0.003(3) 0.002(3)
C16 0.050(3) 0.089(4) 0.051(3) 0.005(3) 0.004(2) 0.001(3)
C21 0.058(3) 0.087(4) 0.059(3) -0.004(3) -0.003(3) -0.002(3)
C19 0.054(3) 0.061(4) 0.067(3) 0.001(3) 0.001(3) 0.006(3)
C18 0.052(3) 0.065(4) 0.057(3) 0.007(3) 0.003(2) -0.003(3)
C9 0.045(2) 0.069(3) 0.070(4) 0.002(3) 0.007(3) 0.004(2)
C2 0.031(2) 0.071(3) 0.070(3) -0.012(3) 0.005(2) -0.008(2)
C11 0.045(3) 0.070(4) 0.068(4) 0.003(3) 0.004(3) -0.007(2)
C12 0.047(3) 0.077(4) 0.064(3) 0.011(3) 0.003(3) 0.002(3)
C1 0.048(3) 0.058(3) 0.078(4) -0.006(3) 0.011(3) -0.008(2)
C3 0.0321(17) 0.058(3) 0.072(3) -0.010(3) 0.004(3) 0.0009(17)
C20 0.044(3) 0.082(4) 0.078(4) -0.001(4) 0.001(3) 0.001(3)
C7 0.034(2) 0.054(3) 0.061(3) -0.012(3) 0.004(2) -0.0060(19)
C13 0.072(4) 0.094(6) 0.102(6) -0.042(5) 0.016(4) -0.014(4)
C14 0.064(4) 0.071(4) 0.092(5) -0.022(4) 0.021(3) -0.021(3)
C10 0.055(3) 0.068(4) 0.065(3) -0.008(3) 0.005(3) -0.008(3)

loop_
_atom_type_symbol
_atom_type_description
_atom_type_scat_dispersion_real
_atom_type_scat_dispersion_imag
_atom_type_scat_source
C C 0.0033 0.0016 'International Tables Vol C Tables 4.2.6.8 and 6.1.1.4'
H H 0.0000 0.0000 'International Tables Vol C Tables 4.2.6.8 and 6.1.1.4'
N N 0.0061 0.0033 'International Tables Vol C Tables 4.2.6.8 and 6.1.1.4'
O O 0.0106 0.0060 'International Tables Vol C Tables 4.2.6.8 and 6.1.1.4'
Zn Zn 0.2839 1.4301 'International Tables Vol C Tables 4.2.6.8 and 6.1.1.4'

loop_
_geom_angle_atom_site_label_1
_geom_angle_atom_site_label_2
_geom_angle_atom_site_label_3
_geom_angle
_geom_angle_site_symmetry_1
_geom_angle_site_symmetry_3
O3 Zn1 O1 109.00(18) 3_645 .
O3 Zn1 N1 105.95(18) 3_645 7_544
O1 Zn1 N1 133.9(2) . 7_544
O3 Zn1 N2 91.27(17) 3_645 .
O1 Zn1 N2 110.5(2) . .
N1 Zn1 N2 97.6(2) 7_544 .
O3 Zn1 O2 165.64(17) 3_645 .
O1 Zn1 O2 56.64(17) . .
N1 Zn1 O2 86.64(19) 7_544 .
N2 Zn1 O2 93.93(19) . .
O3 Zn1 C1 138.04(18) 3_645 .
O1 Zn1 C1 29.10(18) . .
N1 Zn1 C1 109.68(19) 7_544 .
N2 Zn1 C1 105.08(17) . .
O2 Zn1 C1 27.62(16) . .
C1 O2 Zn1 78.0(3) . .
C9 O3 Zn1 127.3(4) . 3_655
C14 N2 C10 117.2(5) . .
C14 N2 Zn1 123.3(4) . .
C10 N2 Zn1 119.5(4) . .
C19 N1 C20 117.6(5) . .
C19 N1 Zn1 117.8(4) . 7_545
C20 N1 Zn1 122.6(4) . 7_545
C18 C17 C21 117.4(5) . .
C18 C17 C16 123.0(5) . .
C21 C17 C16 119.5(6) . .
C6 C5 C6 111.8(6) . 2_775
C1 O1 Zn1 100.7(3) . .
C7 C6 C4 117.5(5) . .
C7 C6 C5 120.2(4) . .
C4 C6 C5 122.2(4) . .
C6 C4 C2 120.5(5) . .
C3 C8 C7 117.6(5) . .
C3 C8 C9 121.1(4) . .
C7 C8 C9 121.2(4) . .
C16 C15 C12 127.2(6) . .
C15 C16 C17 124.2(6) . .
C20 C21 C17 118.8(6) . .
N1 C19 C18 124.8(6) . .
C17 C18 C19 118.7(6) . .
O4 C9 O3 123.9(6) . .
O4 C9 C8 121.5(6) . .
O3 C9 C8 114.5(5) . .
C3 C2 C4 119.9(4) . .
C3 C2 C1 118.2(5) . .
C4 C2 C1 121.8(5) . .
C10 C11 C12 119.2(5) . .
C13 C12 C11 116.1(5) . .
C13 C12 C15 120.0(6) . .
C11 C12 C15 123.9(5) . .
O2 C1 O1 124.4(5) . .
O2 C1 C2 120.9(5) . .
O1 C1 C2 114.7(5) . .
O2 C1 Zn1 74.4(3) . .
O1 C1 Zn1 50.2(3) . .
C2 C1 Zn1 164.0(4) . .
C2 C3 C8 121.2(5) . .
N1 C20 C21 122.2(6) . .
C6 C7 C8 123.2(4) . .
C14 C13 C12 121.4(7) . .
N2 C14 C13 121.8(6) . .
C11 C10 N2 124.2(6) . .

loop_
_geom_bond_atom_site_label_1
_geom_bond_atom_site_label_2
_geom_bond_distance
_geom_bond_site_symmetry_2
Zn1 O3 1.937(4) 3_645
Zn1 O1 1.975(4) .
Zn1 N1 2.055(5) 7_544
Zn1 N2 2.074(4) .
Zn1 O2 2.488(4) .
Zn1 C1 2.526(5) .
O2 C1 1.197(7) .
O3 C9 1.261(7) .
O3 Zn1 1.937(4) 3_655
N2 C14 1.341(8) .
N2 C10 1.351(7) .
N1 C19 1.290(7) .
N1 C20 1.341(8) .
N1 Zn1 2.055(5) 7_545
C17 C18 1.373(9) .
C17 C21 1.393(8) .
C17 C16 1.460(8) .
C5 C6 1.512(6) .
C5 C6 1.512(6) 2_775
O1 C1 1.250(7) .
O4 C9 1.233(8) .
C6 C7 1.383(7) .
C6 C4 1.391(7) .
C4 C2 1.414(7) .
C8 C3 1.383(6) .
C8 C7 1.406(7) .
C8 C9 1.471(7) .
C15 C16 1.298(9) .
C15 C12 1.463(8) .
C21 C20 1.391(8) .
C19 C18 1.381(9) .
C2 C3 1.374(7) .
C2 C1 1.529(7) .
C11 C10 1.346(8) .
C11 C12 1.414(8) .
C12 C13 1.385(9) .
C13 C14 1.368(10) .

loop_
_platon_squeeze_void_nr
_platon_squeeze_void_average_x
_platon_squeeze_void_average_y
_platon_squeeze_void_average_z
_platon_squeeze_void_volume
_platon_squeeze_void_count_electrons
_platon_squeeze_void_content
1 0.000 0.500 0.205 333 65 ' '
2 0.000 0.000 0.705 333 65 ' '
3 0.500 0.000 0.205 333 65 ' '
4 0.500 0.500 0.705 333 65 ' '
